data_7100982
loop_
_publ_author_name
'Makoto Tadokoro'
'Masayuki Kozaki'
'Shin Mizugaki'
'Keiji Okada'

_publ_section_title
;
One-Dimensional Void-Space Arrays Constructed from
Coordination Polymer with Bowl-Like Frameworks of Cavitands
;
_journal_name_full 'Chemical Communications'
_journal_paper_doi 10.1039/b415374j
_journal_year 2005
_chemical_formula_sum 'C102 H90 F12 Mn N8 O18'
_chemical_formula_weight 1998.79
_space_group_IT_number 14
_symmetry_cell_setting monoclinic
_symmetry_space_group_name_Hall '-P 2ybc'
_symmetry_space_group_name_H-M 'P 1 21/c 1'
_cell_angle_alpha 90
_cell_angle_beta 108.50(2)
_cell_angle_gamma 90
_cell_formula_units_Z 4
_cell_length_a 13.689(4)
_cell_length_b 44.935(6)
_cell_length_c 16.354(4)
_cell_measurement_temperature 203.2
_cell_volume 9539(4)
_exptl_crystal_density_diffrn 1.392
_cod_original_sg_symbol_H-M 'P 21/c'
_cod_original_formula_sum 'C102 H90 F12 N8 Mn O18 '
_cod_database_code 7100982

loop_
_symmetry_equiv_pos_as_xyz
x,y,z
-x,1/2+y,1/2-z
-x,-y,-z
x,1/2-y,1/2+z

loop_
_atom_site_label
_atom_site_type_symbol
_atom_site_fract_x
_atom_site_fract_y
_atom_site_fract_z
_atom_site_U_iso_or_equiv
_atom_site_adp_type
_atom_site_occupancy
_atom_site_calc_flag
_atom_site_refinement_flags
_atom_site_disorder_assembly
_atom_site_disorder_group
Mn(1) Mn 0.8382(1) 0.19303(4) 0.7328(1) 0.0339(5) Uani 1.00 d . . .
F(1) F 1.0685 0.2357 0.5425 0.0787 Uiso 0.50 d P . .
F(2) F 1.0118 0.2373 0.5031 0.0694 Uiso 0.47 d P . .
F(3) F 0.9175 0.2559 0.5158 0.1318 Uiso 0.65 d P . .
F(4) F 0.9476 0.2680 0.5755 0.0792 Uiso 0.48 d P . .
F(5) F 1.0349 0.2632 0.6359 0.0943 Uiso 0.45 d P . .
F(6) F 1.0839 0.2492 0.6347 0.0784 Uiso 0.45 d P . .
F(7) F 1.0157 0.1374 0.5183 0.0433 Uiso 0.30 d P . .
F(8) F 0.9463 0.1350 0.4825 0.0662 Uiso 0.50 d P . .
F(9) F 0.8886 0.1320 0.4797 0.0727 Uiso 0.25 d P . .
F(10) F 0.8741 0.1129 0.5555 0.0766 Uiso 0.80 d P . .
F(11) F 0.9483 0.1084 0.5995 0.2239 Uiso 0.30 d P . .
F(12) F 1.0230 0.1179 0.6256 0.0606 Uiso 0.50 d P . .
F(13) F 1.0464 0.1259 0.5879 0.1002 Uiso 0.35 d P . .
F(14) F 0.7030 0.2724 0.8561 0.0831 Uiso 0.32 d P . .
F(15) F 0.6464 0.2692 0.8076 0.0423 Uiso 0.36 d P . .
F(16) F 0.5903 0.2562 0.7968 0.0841 Uiso 0.40 d P . .
F(17) F 0.5720 0.2450 0.8737 0.0677 Uiso 0.40 d P . .
F(18) F 0.6180 0.2406 0.9231 0.0748 Uiso 0.55 d P . .
F(19) F 0.7162 0.2534 0.9450 0.2207 Uiso 0.37 d P . .
F(20) F 0.7396 0.2628 0.9202 0.0921 Uiso 0.60 d P . .
F(21) F 0.6190 0.1195 0.7758 0.0809 Uiso 0.30 d P . .
F(22) F 0.6980 0.1138 0.8521 0.1380 Uiso 0.70 d P . .
F(23) F 0.7015 0.1277 0.9160 0.2018 Uiso 0.40 d P . .
F(24) F 0.6100 0.1345 0.8947 0.0659 Uiso 0.40 d P . .
F(25) F 0.5549 0.1428 0.8563 0.0579 Uiso 0.40 d P . .
F(26) F 0.5536 0.1368 0.7612 0.2234 Uiso 0.40 d P . .
F(27) F 0.5850 0.1269 0.7465 0.0651 Uiso 0.40 d P . .
O(1) O 1.3598(6) 0.1424(2) 1.5192(5) 0.033(2) Uani 1.00 d . . .
O(2) O 1.1798(5) 0.1402(2) 1.4472(4) 0.029(2) Uani 1.00 d . . .
O(3) O 0.9604(5) 0.1281(2) 1.1563(5) 0.031(2) Uani 1.00 d . . .
O(4) O 0.9913(6) 0.1261(2) 1.0232(5) 0.033(2) Uani 1.00 d . . .
O(5) O 1.2971(5) 0.1287(2) 0.9424(4) 0.030(2) Uani 1.00 d . . .
O(6) O 1.4789(5) 0.1262(2) 1.0092(5) 0.034(2) Uani 1.00 d . . .
O(7) O 1.6960(6) 0.1313(2) 1.3021(5) 0.033(2) Uani 1.00 d . . .
O(8) O 1.6649(5) 0.1353(2) 1.4372(5) 0.033(2) Uani 1.00 d . . .
O(9) O 0.9046(6) 0.2229(2) 0.6629(5) 0.046(3) Uani 1.00 d . . .
O(10) O 0.8849(7) 0.1588(2) 0.6616(6) 0.050(3) Uani 1.00 d . . .
O(11) O 0.7788(6) 0.2235(2) 0.8050(5) 0.041(3) Uani 1.00 d . . .
O(12) O 0.7708(7) 0.1599(2) 0.7930(6) 0.049(3) Uani 1.00 d . . .
O(13) O 1.321(1) 0.1862(2) 1.2927(8) 0.093(5) Uani 1.00 d . . .
O(14) O 1.3500(9) 0.1879(2) 1.1683(7) 0.074(4) Uani 1.00 d . . .
O(15) O 1.3743 0.0063 1.2455 0.097(4) Uiso 1.00 d . . .
O(16) O 1.3907 -0.0414 1.2774 0.084(3) Uiso 1.00 d . . .
O(17) O 1.3219 0.2509 1.3732 0.38(1) Uiso 1.00 d . . .
O(18) O 1.2303 0.2921 1.2762 0.37(1) Uiso 1.00 d . . .
N(1) N 1.5330(8) 0.2196(2) 1.5416(7) 0.044(3) Uani 1.00 d . . .
N(2) N 1.6826(7) 0.1944(2) 1.6267(6) 0.035(3) Uani 1.00 d . . .
N(3) N 1.0074(8) 0.2157(2) 1.3170(7) 0.048(4) Uani 1.00 d . . .
N(4) N 0.8650(8) 0.1865(2) 1.3158(8) 0.055(4) Uani 1.00 d . . .
N(5) N 0.9887(7) 0.1866(2) 0.8395(6) 0.037(3) Uani 1.00 d . . .
N(6) N 1.1438(8) 0.2096(2) 0.9329(7) 0.055(4) Uani 1.00 d . . .
N(7) N 1.7646(10) 0.1779(3) 1.0828(9) 0.072(5) Uani 1.00 d . . .
N(8) N 1.6590(9) 0.2090(2) 1.1321(8) 0.059(4) Uani 1.00 d . . .
C(1) C 1.5127(9) 0.1395(2) 1.4773(7) 0.031(4) Uani 1.00 d . . .
C(2) C 1.5712(8) 0.1233(3) 1.4353(7) 0.029(3) Uani 1.00 d . . .
C(3) C 1.5415(8) 0.0956(2) 1.3984(7) 0.026(3) Uani 1.00 d . . .
C(4) C 1.4499(9) 0.0839(2) 1.4038(7) 0.032(3) Uani 1.00 d . . .
C(5) C 1.3866(8) 0.0983(2) 1.4427(7) 0.027(3) Uani 1.00 d . . .
C(6) C 1.4174(8) 0.1267(3) 1.4772(7) 0.029(3) Uani 1.00 d . . .
C(7) C 1.2839(8) 0.0863(2) 1.4467(7) 0.026(3) Uani 1.00 d . . .
C(8) C 1.2724(9) 0.1575(3) 1.4654(8) 0.036(4) Uani 1.00 d . . .
C(9) C 1.1524(8) 0.1236(2) 1.3702(7) 0.029(3) Uani 1.00 d . . .
C(10) C 1.0730(8) 0.1350(2) 1.3004(8) 0.031(3) Uani 1.00 d . . .
C(11) C 1.0423(8) 0.1179(3) 1.2253(8) 0.031(4) Uani 1.00 d . . .
C(12) C 1.0897(8) 0.0909(2) 1.2187(7) 0.026(3) Uani 1.00 d . . .
C(13) C 1.1678(8) 0.0812(2) 1.2905(7) 0.028(3) Uani 1.00 d . . .
C(14) C 1.1998(8) 0.0968(2) 1.3685(7) 0.027(3) Uani 1.00 d . . .
C(15) C 1.0589(8) 0.0746(2) 1.1316(7) 0.030(3) Uani 1.00 d . . .
C(16) C 0.9844(8) 0.1442(2) 1.0916(7) 0.030(3) Uani 1.00 d . . .
C(17) C 1.0874(8) 0.1140(2) 1.0306(7) 0.029(3) Uani 1.00 d . . .
C(18) C 1.1487(8) 0.1281(2) 0.9895(7) 0.027(3) Uani 1.00 d . . .
C(19) C 1.2420(8) 0.1155(3) 0.9917(7) 0.033(4) Uani 1.00 d . . .
C(20) C 1.2752(8) 0.0887(2) 1.0342(7) 0.028(3) Uani 1.00 d . . .
C(21) C 1.2154(8) 0.0759(2) 1.0784(6) 0.024(3) Uani 1.00 d . . .
C(22) C 1.1207(8) 0.0883(3) 1.0781(7) 0.030(3) Uani 1.00 d . . .
C(23) C 1.3778(8) 0.0747(2) 1.0349(7) 0.025(3) Uani 1.00 d . . .
C(24) C 1.3893(9) 0.1447(3) 0.9874(8) 0.038(4) Uani 1.00 d . . .
C(25) C 1.5100(8) 0.1142(2) 1.0914(7) 0.030(3) Uani 1.00 d . . .
C(26) C 1.5872(8) 0.1289(2) 1.1554(7) 0.029(3) Uani 1.00 d . . .
C(27) C 1.6164(8) 0.1167(2) 1.2387(7) 0.028(3) Uani 1.00 d . . .
C(28) C 1.5720(8) 0.0907(2) 1.2595(7) 0.027(3) Uani 1.00 d . . .
C(29) C 1.4956(8) 0.0767(2) 1.1915(7) 0.028(3) Uani 1.00 d . . .
C(30) C 1.4623(8) 0.0885(3) 1.1081(7) 0.027(3) Uani 1.00 d . . .
C(31) C 1.6064(8) 0.0796(2) 1.3530(7) 0.026(3) Uani 1.00 d . . .
C(32) C 1.6675(9) 0.1499(2) 1.3612(8) 0.036(4) Uani 1.00 d . . .
C(33) C 1.5507(8) 0.1677(2) 1.5207(7) 0.030(3) Uani 1.00 d . . .
C(34) C 1.4981(9) 0.1944(3) 1.5009(7) 0.038(4) Uani 1.00 d . . .
C(35) C 1.6235(9) 0.2184(3) 1.6025(8) 0.038(4) Uani 1.00 d . . .
C(36) C 1.6446(9) 0.1691(3) 1.5849(8) 0.037(4) Uani 1.00 d . . .
C(37) C 1.0167(8) 0.1626(3) 1.3063(8) 0.033(4) Uani 1.00 d . . .
C(38) C 1.0604(9) 0.1899(3) 1.3114(8) 0.039(4) Uani 1.00 d . . .
C(39) C 0.9141(10) 0.2124(3) 1.3196(10) 0.053(5) Uani 1.00 d . . .
C(40) C 0.9168(9) 0.1622(3) 1.3083(8) 0.041(4) Uani 1.00 d . . .
C(41) C 1.1123(9) 0.1570(2) 0.9428(7) 0.031(3) Uani 1.00 d . . .
C(42) C 1.0199(9) 0.1604(3) 0.8782(8) 0.039(4) Uani 1.00 d . . .
C(43) C 1.0540(10) 0.2098(3) 0.8697(9) 0.047(4) Uani 1.00 d . . .
C(44) C 1.1721(9) 0.1827(3) 0.9679(8) 0.042(4) Uani 1.00 d . . .
C(45) C 1.6383(8) 0.1561(3) 1.1362(7) 0.031(4) Uani 1.00 d . . .
C(46) C 1.717(1) 0.1541(3) 1.1015(10) 0.056(5) Uani 1.00 d . . .
C(47) C 1.732(1) 0.2039(3) 1.1025(9) 0.051(5) Uani 1.00 d . . .
C(48) C 1.613(1) 0.1840(3) 1.1499(10) 0.054(5) Uani 1.00 d . . .
C(49) C 1.2840(8) 0.0522(2) 1.4610(7) 0.030(3) Uani 1.00 d . . .
C(50) C 1.3570(9) 0.0441(2) 1.5514(8) 0.034(4) Uani 1.00 d . . .
C(51) C 1.3253(9) 0.0573(3) 1.6236(8) 0.037(4) Uani 1.00 d . . .
C(52) C 1.382(1) 0.0808(3) 1.6705(9) 0.050(4) Uani 1.00 d . . .
C(53) C 1.355(1) 0.0933(3) 1.7384(10) 0.064(5) Uani 1.00 d . . .
C(54) C 1.271(1) 0.0822(4) 1.7593(9) 0.067(5) Uani 1.00 d . . .
C(55) C 1.214(1) 0.0599(3) 1.7120(9) 0.059(5) Uani 1.00 d . . .
C(56) C 1.2410(10) 0.0475(3) 1.6427(8) 0.044(4) Uani 1.00 d . . .
C(57) C 1.0679(9) 0.0407(2) 1.1402(7) 0.033(4) Uani 1.00 d . . .
C(58) C 0.9960(9) 0.0273(3) 1.1857(7) 0.036(4) Uani 1.00 d . . .
C(59) C 1.0104(8) -0.0059(3) 1.1991(8) 0.035(4) Uani 1.00 d . . .
C(60) C 1.041(1) -0.0180(3) 1.2815(9) 0.051(5) Uani 1.00 d . . .
C(61) C 1.056(1) -0.0484(3) 1.2950(10) 0.063(5) Uani 1.00 d . . .
C(62) C 1.039(1) -0.0675(3) 1.225(1) 0.060(5) Uani 1.00 d . . .
C(63) C 1.008(1) -0.0558(3) 1.1425(8) 0.054(5) Uani 1.00 d . . .
C(64) C 0.995(1) -0.0256(3) 1.1275(8) 0.051(4) Uani 1.00 d . . .
C(65) C 1.3735(9) 0.0405(3) 1.0366(7) 0.036(4) Uani 1.00 d . . .
C(66) C 1.2934(9) 0.0273(3) 0.9578(7) 0.036(4) Uani 1.00 d . . .
C(67) C 1.2772(9) -0.0053(3) 0.9650(7) 0.035(4) Uani 1.00 d . . .
C(68) C 1.2297(9) -0.0163(3) 1.0218(7) 0.036(4) Uani 1.00 d . . .
C(69) C 1.216(1) -0.0466(3) 1.0307(9) 0.052(5) Uani 1.00 d . . .
C(70) C 1.250(1) -0.0667(3) 0.9827(10) 0.062(5) Uani 1.00 d . . .
C(71) C 1.298(1) -0.0562(3) 0.9270(10) 0.062(5) Uani 1.00 d . . .
C(72) C 1.3141(9) -0.0258(3) 0.9193(8) 0.041(4) Uani 1.00 d . . .
C(73) C 1.6072(8) 0.0454(2) 1.3607(7) 0.027(3) Uani 1.00 d . . .
C(74) C 1.6842(8) 0.0312(2) 1.3228(7) 0.031(3) Uani 1.00 d . . .
C(75) C 1.7954(9) 0.0410(2) 1.3684(8) 0.034(4) Uani 1.00 d . . .
C(76) C 1.8436(9) 0.0617(3) 1.3318(8) 0.039(4) Uani 1.00 d . . .
C(77) C 1.941(1) 0.0715(3) 1.3733(10) 0.050(5) Uani 1.00 d . . .
C(78) C 1.9942(10) 0.0602(3) 1.4541(9) 0.051(5) Uani 1.00 d . . .
C(79) C 1.9495(10) 0.0386(3) 1.4887(8) 0.043(4) Uani 1.00 d . . .
C(80) C 1.8513(9) 0.0294(3) 1.4497(8) 0.035(4) Uani 1.00 d . . .
C(81) C 0.947(1) 0.2159(3) 0.6093(9) 0.050(5) Uani 1.00 d . . .
C(82) C 0.960(1) 0.1882(3) 0.5770(8) 0.058(5) Uani 1.00 d . . .
C(83) C 0.926(1) 0.1618(3) 0.6034(8) 0.047(4) Uani 1.00 d . . .
C(84) C 0.9947 0.2429 0.5762 0.067(4) Uiso 1.00 d . . .
C(85) C 0.9499 0.1328 0.5641 0.072(5) Uiso 1.00 d . . .
C(86) C 0.7073(10) 0.2190(3) 0.8354(8) 0.045(4) Uani 1.00 d . . .
C(87) C 0.665(1) 0.1908(4) 0.8452(9) 0.063(5) Uani 1.00 d . . .
C(88) C 0.700(1) 0.1640(3) 0.8208(9) 0.057(5) Uani 1.00 d . . .
C(89) C 0.6625 0.2472 0.8637 0.081(5) Uiso 1.00 d . . .
C(90) C 0.6388 0.1370 0.8307 0.131(8) Uiso 1.00 d . . .
C(91) C 1.333(1) 0.1402(3) 1.2244(9) 0.057(5) Uani 1.00 d . . .
C(92) C 1.334(1) 0.1734(4) 1.2309(9) 0.055(5) Uani 1.00 d . . .
C(93) C 1.342(2) 0.2224(5) 1.170(2) 0.14(1) Uani 1.00 d . . .
C(94) C 1.361(2) 0.2358(6) 1.103(2) 0.18(1) Uani 1.00 d . . .
C(95) C 1.4798 -0.0239 1.1838 0.083(5) Uiso 1.00 d . . .
C(96) C 1.4106 -0.0164 1.2369 0.077(5) Uiso 1.00 d . . .
C(97) C 1.3549 -0.0408 1.3277 0.154(9) Uiso 1.00 d . . .
C(98) C 1.3213 -0.0686 1.3743 0.094(6) Uiso 1.00 d . . .
C(99) C 1.3910 0.3025 1.3528 0.147(9) Uiso 1.00 d . . .
C(100) C 1.3245 0.2819 1.3438 0.393(9) Uiso 1.00 d . . .
C(101) C 1.2197 0.3302 1.2456 0.170(10) Uiso 1.00 d . . .
C(102) C 1.2443 0.3331 1.1621 0.32(1) Uiso 1.00 d . . .
H(1) H 1.4259 0.0651 1.3779 0.0333 Uiso 1.00 calc . . .
H(2) H 1.2728 0.0949 1.4967 0.0358 Uiso 1.00 calc . . .
H(3) H 1.2654 0.1766 1.4910 0.0393 Uiso 1.00 calc . . .
H(4) H 1.2848 0.1623 1.4111 0.0393 Uiso 1.00 calc . . .
H(5) H 1.2017 0.0625 1.2882 0.0389 Uiso 1.00 calc . . .
H(6) H 0.9852 0.0785 1.0999 0.0345 Uiso 1.00 calc . . .
H(7) H 1.0506 0.1547 1.1158 0.0409 Uiso 1.00 calc . . .
H(8) H 0.9347 0.1602 1.0678 0.0409 Uiso 1.00 calc . . .
H(9) H 1.2418 0.0586 1.1132 0.0276 Uiso 1.00 calc . . .
H(10) H 1.3887 0.0798 0.9806 0.0305 Uiso 1.00 calc . . .
H(11) H 1.3817 0.1529 1.0389 0.0469 Uiso 1.00 calc . . .
H(12) H 1.3966 0.1607 0.9513 0.0469 Uiso 1.00 calc . . .
H(13) H 1.4677 0.0578 1.1991 0.0346 Uiso 1.00 calc . . .
H(14) H 1.6795 0.0853 1.3812 0.0333 Uiso 1.00 calc . . .
H(15) H 1.7156 0.1667 1.3790 0.0433 Uiso 1.00 calc . . .
H(16) H 1.6006 0.1588 1.3349 0.0433 Uiso 1.00 calc . . .
H(17) H 1.4301 0.1935 1.4544 0.0419 Uiso 1.00 calc . . .
H(18) H 1.6503 0.2379 1.6336 0.0465 Uiso 1.00 calc . . .
H(19) H 1.6837 0.1498 1.6012 0.0450 Uiso 1.00 calc . . .
H(20) H 1.1309 0.1917 1.3076 0.0488 Uiso 1.00 calc . . .
H(21) H 0.8731 0.2304 1.3225 0.0593 Uiso 1.00 calc . . .
H(22) H 0.8793 0.1428 1.3052 0.0512 Uiso 1.00 calc . . .
H(23) H 0.9755 0.1428 0.8577 0.0412 Uiso 1.00 calc . . .
H(24) H 1.0303 0.2294 0.8420 0.0563 Uiso 1.00 calc . . .
H(25) H 1.2377 0.1808 1.0169 0.0657 Uiso 1.00 calc . . .
H(26) H 1.7424 0.1336 1.0920 0.0609 Uiso 1.00 calc . . .
H(27) H 1.7708 0.2216 1.0907 0.0706 Uiso 1.00 calc . . .
H(28) H 1.5505 0.1863 1.1661 0.0671 Uiso 1.00 calc . . .
H(29) H 1.3041 0.0414 1.4169 0.0359 Uiso 1.00 calc . . .
H(30) H 1.2167 0.0446 1.4577 0.0359 Uiso 1.00 calc . . .
H(31) H 1.4253 0.0506 1.5509 0.0372 Uiso 1.00 calc . . .
H(32) H 1.3611 0.0226 1.5554 0.0372 Uiso 1.00 calc . . .
H(33) H 1.4434 0.0884 1.6548 0.0675 Uiso 1.00 calc . . .
H(34) H 1.3991 0.1094 1.7731 0.0807 Uiso 1.00 calc . . .
H(35) H 1.2518 0.0932 1.8055 0.0737 Uiso 1.00 calc . . .
H(36) H 1.1516 0.0524 1.7254 0.0691 Uiso 1.00 calc . . .
H(37) H 1.1979 0.0310 1.6043 0.0547 Uiso 1.00 calc . . .
H(38) H 1.1373 0.0356 1.1695 0.0369 Uiso 1.00 calc . . .
H(39) H 1.0529 0.0318 1.0808 0.0369 Uiso 1.00 calc . . .
H(40) H 1.0043 0.0366 1.2384 0.0547 Uiso 1.00 calc . . .
H(41) H 0.9221 0.0310 1.1494 0.0547 Uiso 1.00 calc . . .
H(42) H 1.0511 -0.0049 1.3296 0.0560 Uiso 1.00 calc . . .
H(43) H 1.0854 -0.0572 1.3562 0.0811 Uiso 1.00 calc . . .
H(44) H 1.0509 -0.0890 1.2324 0.0651 Uiso 1.00 calc . . .
H(45) H 0.9897 -0.0691 1.0895 0.0708 Uiso 1.00 calc . . .
H(46) H 0.9719 -0.0164 1.0655 0.0728 Uiso 1.00 calc . . .
H(47) H 1.3609 0.0338 1.0881 0.0328 Uiso 1.00 calc . . .
H(48) H 1.4411 0.0322 1.0392 0.0328 Uiso 1.00 calc . . .
H(49) H 1.2298 0.0377 0.9527 0.0381 Uiso 1.00 calc . . .
H(50) H 1.3130 0.0318 0.9087 0.0381 Uiso 1.00 calc . . .
H(51) H 1.2038 -0.0022 1.0553 0.0489 Uiso 1.00 calc . . .
H(52) H 1.1801 -0.0541 1.0700 0.0684 Uiso 1.00 calc . . .
H(53) H 1.2381 -0.0890 0.9846 0.0733 Uiso 1.00 calc . . .
H(54) H 1.3267 -0.0700 0.8929 0.0603 Uiso 1.00 calc . . .
H(55) H 1.3525 -0.0192 0.8806 0.0484 Uiso 1.00 calc . . .
H(56) H 1.5380 0.0380 1.3345 0.0417 Uiso 1.00 calc . . .
H(57) H 1.6246 0.0396 1.4227 0.0417 Uiso 1.00 calc . . .
H(58) H 1.6636 0.0378 1.2638 0.0435 Uiso 1.00 calc . . .
H(59) H 1.6783 0.0104 1.3243 0.0435 Uiso 1.00 calc . . .
H(60) H 1.8075 0.0703 1.2749 0.0495 Uiso 1.00 calc . . .
H(61) H 1.9731 0.0869 1.3480 0.0551 Uiso 1.00 calc . . .
H(62) H 2.0656 0.0663 1.4855 0.0548 Uiso 1.00 calc . . .
H(63) H 1.9897 0.0300 1.5447 0.0574 Uiso 1.00 calc . . .
H(64) H 1.8185 0.0145 1.4770 0.0432 Uiso 1.00 calc . . .
H(65) H 0.9882 0.1872 0.5272 0.0728 Uiso 1.00 calc . . .
H(66) H 0.5991 0.1924 0.8659 0.0846 Uiso 1.00 calc . . .

loop_
_atom_site_aniso_label
_atom_site_aniso_U_11
_atom_site_aniso_U_22
_atom_site_aniso_U_33
_atom_site_aniso_U_12
_atom_site_aniso_U_13
_atom_site_aniso_U_23
Mn(1) 0.034(1) 0.031(1) 0.034(1) -0.0001(9) 0.0081(8) 0.0005(9)
O(1) 0.037(5) 0.032(5) 0.034(5) 0.002(4) 0.014(4) -0.004(4)
O(2) 0.027(4) 0.032(5) 0.026(4) -0.001(3) 0.003(3) -0.005(4)
O(3) 0.026(4) 0.033(5) 0.031(5) 0.005(3) 0.006(4) 0.010(4)
O(4) 0.036(5) 0.031(5) 0.032(5) 0.007(4) 0.010(4) 0.006(4)
O(5) 0.034(4) 0.034(5) 0.023(4) -0.005(4) 0.012(4) 0.007(4)
O(6) 0.028(4) 0.037(5) 0.035(5) -0.005(4) 0.009(4) 0.002(4)
O(7) 0.033(4) 0.024(5) 0.040(5) 0.000(3) 0.011(4) -0.001(4)
O(8) 0.025(4) 0.043(5) 0.026(5) -0.009(4) 0.003(3) -0.001(4)
O(9) 0.052(6) 0.045(6) 0.039(6) -0.003(4) 0.012(4) 0.002(4)
O(10) 0.052(6) 0.051(6) 0.048(6) 0.005(4) 0.019(5) -0.004(5)
O(11) 0.036(5) 0.041(5) 0.048(6) -0.006(4) 0.015(4) -0.001(4)
O(12) 0.049(6) 0.044(6) 0.052(6) 0.000(4) 0.016(5) -0.001(5)
O(13) 0.16(1) 0.058(8) 0.074(9) -0.005(7) 0.061(9) -0.010(6)
O(14) 0.121(10) 0.056(8) 0.059(7) -0.008(6) 0.047(7) 0.009(6)
N(1) 0.056(7) 0.022(6) 0.047(7) 0.001(5) 0.006(6) -0.004(5)
N(2) 0.040(6) 0.025(6) 0.037(6) -0.005(5) 0.007(5) -0.010(5)
N(3) 0.050(7) 0.018(6) 0.075(8) 0.000(5) 0.019(6) -0.011(5)
N(4) 0.047(7) 0.045(8) 0.079(9) 0.021(6) 0.029(6) 0.005(6)
N(5) 0.035(6) 0.035(7) 0.034(6) 0.007(5) 0.002(5) 0.004(5)
N(6) 0.040(7) 0.033(7) 0.071(8) -0.001(5) -0.011(6) 0.007(6)
N(7) 0.076(9) 0.046(8) 0.13(1) -0.005(7) 0.079(9) 0.015(8)
N(8) 0.057(8) 0.037(7) 0.10(1) 0.003(6) 0.046(8) 0.004(7)
C(1) 0.044(7) 0.028(7) 0.024(6) 0.000(6) 0.012(5) -0.003(5)
C(2) 0.024(6) 0.031(7) 0.028(7) -0.007(5) 0.005(5) -0.006(5)
C(3) 0.032(7) 0.019(7) 0.026(7) 0.003(5) 0.010(5) 0.000(5)
C(4) 0.035(7) 0.026(7) 0.034(7) -0.002(5) 0.009(5) 0.004(5)
C(5) 0.034(7) 0.022(7) 0.023(6) 0.009(5) 0.005(5) -0.001(5)
C(6) 0.035(7) 0.033(7) 0.022(6) 0.001(5) 0.011(5) -0.004(5)
C(7) 0.018(6) 0.032(7) 0.029(7) -0.005(5) 0.009(5) -0.001(5)
C(8) 0.034(7) 0.025(7) 0.046(8) 0.013(5) 0.009(6) 0.002(6)
C(9) 0.034(7) 0.029(7) 0.024(6) -0.012(5) 0.010(5) -0.005(5)
C(10) 0.027(6) 0.027(7) 0.037(7) -0.006(5) 0.008(5) 0.000(6)
C(11) 0.020(6) 0.037(8) 0.038(8) 0.003(5) 0.010(5) 0.004(6)
C(12) 0.025(6) 0.034(7) 0.024(6) 0.002(5) 0.015(5) 0.001(5)
C(13) 0.027(6) 0.017(6) 0.046(8) 0.003(5) 0.018(6) 0.005(5)
C(14) 0.022(6) 0.029(7) 0.032(7) -0.002(5) 0.011(5) 0.001(6)
C(15) 0.030(7) 0.031(7) 0.027(7) -0.003(5) 0.006(5) 0.002(5)
C(16) 0.042(7) 0.017(6) 0.033(7) 0.010(5) 0.018(6) 0.006(5)
C(17) 0.031(7) 0.028(7) 0.025(7) 0.001(5) 0.004(5) -0.008(5)
C(18) 0.026(6) 0.026(7) 0.032(7) 0.003(5) 0.013(5) -0.004(5)
C(19) 0.026(6) 0.034(8) 0.031(7) -0.004(5) -0.003(5) 0.009(6)
C(20) 0.021(6) 0.030(7) 0.034(7) 0.007(5) 0.010(5) 0.012(6)
C(21) 0.026(6) 0.025(6) 0.017(6) -0.002(5) 0.001(5) 0.000(5)
C(22) 0.037(7) 0.035(7) 0.015(6) -0.001(5) 0.002(5) -0.001(5)
C(23) 0.040(7) 0.013(6) 0.024(6) -0.005(5) 0.014(5) -0.008(5)
C(24) 0.034(7) 0.023(7) 0.054(9) 0.005(5) 0.013(6) 0.015(6)
C(25) 0.031(7) 0.031(7) 0.033(7) 0.007(5) 0.018(5) 0.011(6)
C(26) 0.024(6) 0.028(7) 0.036(7) 0.006(5) 0.013(5) -0.003(6)
C(27) 0.024(6) 0.029(7) 0.030(7) 0.010(5) 0.007(5) 0.009(6)
C(28) 0.027(6) 0.033(7) 0.021(6) -0.006(5) 0.008(5) -0.003(5)
C(29) 0.029(6) 0.015(6) 0.039(8) 0.001(5) 0.011(5) -0.001(5)
C(30) 0.023(6) 0.034(7) 0.023(6) 0.007(5) 0.005(5) 0.004(5)
C(31) 0.025(6) 0.028(7) 0.026(6) -0.002(5) 0.009(5) 0.001(5)
C(32) 0.037(7) 0.027(7) 0.048(8) -0.001(5) 0.017(6) -0.002(6)
C(33) 0.025(6) 0.026(7) 0.039(8) 0.003(5) 0.011(5) -0.004(6)
C(34) 0.047(7) 0.041(8) 0.017(6) -0.003(6) -0.002(5) 0.009(6)
C(35) 0.035(7) 0.027(7) 0.041(8) 0.003(6) -0.003(6) -0.005(6)
C(36) 0.046(8) 0.037(8) 0.031(7) 0.008(6) 0.016(6) 0.004(6)
C(37) 0.025(6) 0.027(7) 0.048(8) -0.005(5) 0.012(6) -0.010(6)
C(38) 0.042(7) 0.026(7) 0.049(8) 0.003(6) 0.014(6) 0.000(6)
C(39) 0.034(8) 0.021(8) 0.10(1) 0.007(6) 0.020(8) -0.005(7)
C(40) 0.035(7) 0.029(8) 0.064(9) 0.002(6) 0.024(7) -0.007(6)
C(41) 0.035(7) 0.025(7) 0.030(7) 0.000(5) 0.009(5) -0.003(6)
C(42) 0.044(8) 0.031(7) 0.035(8) 0.009(6) 0.005(6) 0.008(6)
C(43) 0.046(8) 0.029(8) 0.065(10) 0.010(6) 0.015(7) 0.023(7)
C(44) 0.035(7) 0.028(7) 0.051(9) 0.007(6) -0.004(6) 0.003(6)
C(45) 0.030(7) 0.027(7) 0.037(7) -0.004(5) 0.010(5) 0.005(6)
C(46) 0.061(9) 0.031(8) 0.09(1) 0.005(7) 0.048(9) 0.005(8)
C(47) 0.055(9) 0.026(8) 0.08(1) -0.005(7) 0.023(8) 0.022(7)
C(48) 0.053(8) 0.038(9) 0.09(1) -0.001(7) 0.058(9) 0.009(8)
C(49) 0.033(7) 0.025(7) 0.036(7) -0.002(5) 0.016(5) 0.003(5)
C(50) 0.046(7) 0.021(7) 0.039(8) 0.003(5) 0.021(6) 0.007(6)
C(51) 0.039(7) 0.030(7) 0.033(8) -0.001(6) -0.001(6) 0.008(6)
C(52) 0.057(9) 0.049(9) 0.039(9) -0.005(7) 0.008(7) 0.009(7)
C(53) 0.08(1) 0.049(10) 0.06(1) -0.017(8) 0.006(9) -0.002(8)
C(54) 0.08(1) 0.07(1) 0.043(10) 0.009(9) 0.004(8) -0.018(8)
C(55) 0.045(9) 0.08(1) 0.055(10) 0.000(8) 0.021(7) -0.010(9)
C(56) 0.046(8) 0.039(8) 0.047(8) 0.012(6) 0.016(7) -0.003(6)
C(57) 0.041(7) 0.030(7) 0.031(7) 0.005(5) 0.015(6) 0.007(6)
C(58) 0.039(7) 0.038(8) 0.030(7) -0.007(6) 0.011(6) -0.009(6)
C(59) 0.021(6) 0.048(8) 0.041(8) -0.004(5) 0.016(6) 0.003(6)
C(60) 0.07(1) 0.037(8) 0.046(9) 0.003(7) 0.025(8) -0.003(7)
C(61) 0.09(1) 0.05(1) 0.06(1) 0.007(8) 0.039(9) 0.012(8)
C(62) 0.07(1) 0.039(9) 0.07(1) 0.010(8) 0.029(9) 0.010(8)
C(63) 0.08(1) 0.038(9) 0.032(8) -0.009(7) -0.003(7) -0.019(7)
C(64) 0.070(10) 0.036(9) 0.040(8) -0.008(7) 0.007(7) -0.010(7)
C(65) 0.043(8) 0.029(7) 0.037(8) 0.000(6) 0.015(6) 0.003(6)
C(66) 0.055(8) 0.025(7) 0.033(7) -0.011(6) 0.020(6) -0.004(6)
C(67) 0.041(7) 0.029(7) 0.028(7) -0.001(5) 0.003(6) 0.002(6)
C(68) 0.048(8) 0.031(8) 0.024(7) 0.005(6) 0.006(6) -0.010(5)
C(69) 0.059(9) 0.036(9) 0.07(1) -0.015(7) 0.030(8) -0.002(8)
C(70) 0.08(1) 0.044(10) 0.048(10) -0.004(8) 0.008(9) 0.009(8)
C(71) 0.063(10) 0.045(10) 0.07(1) 0.013(8) 0.004(8) -0.030(8)
C(72) 0.037(7) 0.043(9) 0.041(8) 0.003(6) 0.010(6) -0.018(7)
C(73) 0.031(6) 0.019(6) 0.030(7) -0.001(5) 0.007(5) 0.001(5)
C(74) 0.033(7) 0.033(7) 0.028(7) 0.008(5) 0.009(5) 0.004(5)
C(75) 0.054(8) 0.014(6) 0.045(8) 0.005(5) 0.028(7) 0.003(6)
C(76) 0.044(8) 0.033(8) 0.043(8) 0.004(6) 0.020(6) 0.010(6)
C(77) 0.046(9) 0.039(9) 0.07(1) -0.003(6) 0.031(8) 0.009(7)
C(78) 0.043(8) 0.052(10) 0.056(10) 0.001(7) 0.014(7) -0.011(8)
C(79) 0.048(9) 0.036(8) 0.044(8) 0.010(6) 0.015(7) 0.005(6)
C(80) 0.040(8) 0.039(8) 0.031(7) -0.002(6) 0.018(6) 0.003(6)
C(81) 0.062(9) 0.053(10) 0.036(8) 0.002(7) 0.015(7) -0.008(7)
C(82) 0.09(1) 0.05(1) 0.039(9) 0.012(8) 0.042(8) 0.005(7)
C(83) 0.067(10) 0.039(9) 0.030(8) 0.008(7) 0.008(7) -0.002(6)
C(86) 0.035(7) 0.07(1) 0.035(8) -0.003(7) 0.014(6) -0.009(7)
C(87) 0.08(1) 0.07(1) 0.06(1) -0.027(9) 0.045(9) -0.001(9)
C(88) 0.08(1) 0.039(9) 0.049(10) -0.029(8) 0.019(9) -0.001(7)
C(91) 0.063(9) 0.031(8) 0.07(1) -0.002(7) 0.011(8) 0.014(8)
C(92) 0.069(10) 0.07(1) 0.021(7) 0.001(9) 0.004(6) -0.005(8)
C(93) 0.27(3) 0.06(2) 0.13(2) 0.00(2) 0.10(2) -0.01(1)
C(94) 0.24(3) 0.19(3) 0.12(2) -0.10(2) 0.07(2) 0.03(2)

loop_
_geom_bond_atom_site_label_1
_geom_bond_atom_site_label_2
_geom_bond_distance
_geom_bond_site_symmetry_1
_geom_bond_site_symmetry_2
_geom_bond_publ_flag
Mn(1) O(9) 2.142(8) . . yes
Mn(1) O(10) 2.143(9) . . yes
Mn(1) O(11) 2.130(8) . . yes
Mn(1) O(12) 2.148(9) . . yes
Mn(1) N(2) 2.282(10) . 1_454 yes
Mn(1) N(5) 2.257(9) . . yes
F(1) F(2) 0.8400(2) . . yes
F(1) F(6) 1.575 . . yes
F(1) C(84) 1.3342(3) . . yes
F(2) F(3) 1.6041(3) . . yes
F(2) C(84) 1.313 . . yes
F(3) F(4) 1.079 . . yes
F(3) C(84) 1.3303(2) . . yes
F(4) F(5) 1.3047(2) . . yes
F(4) C(84) 1.2990(1) . . yes
F(5) F(6) 0.9260(2) . . yes
F(5) C(84) 1.323 . . yes
F(6) C(84) 1.3211(3) . . yes
F(7) F(8) 0.9507(2) . . yes
F(7) F(9) 1.6688(5) . . yes
F(7) F(13) 1.198 . . yes
F(7) C(85) 1.3584(2) . . yes
F(8) F(9) 0.7871(2) . . yes
F(8) C(85) 1.324 . . yes
F(9) F(10) 1.571 . . yes
F(9) C(85) 1.3701(1) . . yes
F(10) F(11) 1.0614(2) . . yes
F(10) C(85) 1.3417(2) . . yes
F(11) F(12) 1.0665(3) . . yes
F(11) F(13) 1.6214(4) . . yes
F(11) C(85) 1.246 . . yes
F(12) F(13) 0.8584(1) . . yes
F(12) C(85) 1.3498(2) . . yes
F(13) C(85) 1.2917(4) . . yes
F(14) F(15) 0.9261(1) . . yes
F(14) F(16) 1.7021(3) . . yes
F(14) F(19) 1.646 . . yes
F(14) F(20) 1.097 . . yes
F(14) C(89) 1.2857(1) . . yes
F(15) F(16) 0.9362(2) . . yes
F(15) C(89) 1.321 . . yes
F(16) F(17) 1.449 . . yes
F(16) C(89) 1.2864(2) . . yes
F(17) F(18) 0.8750(1) . . yes
F(17) C(89) 1.3040(4) . . yes
F(18) F(19) 1.3996(4) . . yes
F(18) C(89) 1.3325(1) . . yes
F(19) F(20) 0.7262(1) . . yes
F(19) C(89) 1.3289(1) . . yes
F(20) C(89) 1.3573(2) . . yes
F(21) F(22) 1.3912(2) . . yes
F(21) F(26) 1.1523(2) . . yes
F(21) F(27) 0.6452(1) . . yes
F(21) C(90) 1.159 . . yes
F(22) F(23) 1.204 . . yes
F(22) C(90) 1.2977(1) . . yes
F(23) F(24) 1.2281(4) . . yes
F(23) C(90) 1.4496(1) . . yes
F(24) F(25) 0.8946(1) . . yes
F(24) C(90) 1.2368(1) . . yes
F(25) F(26) 1.573 . . yes
F(25) C(90) 1.3661(3) . . yes
F(26) F(27) 0.7115(1) . . yes
F(26) C(90) 1.3460(2) . . yes
F(27) C(90) 1.414 . . yes
O(1) C(6) 1.39(1) . . yes
O(1) C(8) 1.41(1) . . yes
O(2) C(8) 1.44(1) . . yes
O(2) C(9) 1.41(1) . . yes
O(3) C(11) 1.39(1) . . yes
O(3) C(16) 1.40(1) . . yes
O(4) C(16) 1.41(1) . . yes
O(4) C(17) 1.39(1) . . yes
O(5) C(19) 1.40(1) . . yes
O(5) C(24) 1.44(1) . . yes
O(6) C(24) 1.43(1) . . yes
O(6) C(25) 1.39(1) . . yes
O(7) C(27) 1.41(1) . . yes
O(7) C(32) 1.42(1) . . yes
O(8) C(2) 1.38(1) . . yes
O(8) C(32) 1.42(1) . . yes
O(9) C(81) 1.24(1) . . yes
O(10) C(83) 1.26(1) . . yes
O(11) C(86) 1.25(1) . . yes
O(12) C(88) 1.21(2) . . yes
O(13) C(92) 1.22(2) . . yes
O(14) C(92) 1.29(2) . . yes
O(14) C(93) 1.56(2) . . yes
O(15) C(96) 1.1653(1) . . yes
O(16) C(96) 1.374 . . yes
O(16) C(97) 1.0838(1) . . yes
O(17) C(100) 1.477 . . yes
O(18) C(100) 1.4817(3) . . yes
O(18) C(101) 1.774 . . yes
N(1) C(34) 1.33(1) . . yes
N(1) C(35) 1.32(1) . . yes
N(2) C(35) 1.33(1) . . yes
N(2) C(36) 1.34(1) . . yes
N(3) C(38) 1.39(1) . . yes
N(3) C(39) 1.30(2) . . yes
N(4) C(39) 1.33(2) . . yes
N(4) C(40) 1.33(1) . . yes
N(5) C(42) 1.34(1) . . yes
N(5) C(43) 1.36(1) . . yes
N(6) C(43) 1.33(2) . . yes
N(6) C(44) 1.34(1) . . yes
N(7) C(46) 1.34(2) . . yes
N(7) C(47) 1.33(2) . . yes
N(8) C(47) 1.26(2) . . yes
N(8) C(48) 1.36(1) . . yes
C(1) C(2) 1.41(1) . . yes
C(1) C(6) 1.42(2) . . yes
C(1) C(33) 1.47(1) . . yes
C(2) C(3) 1.39(1) . . yes
C(3) C(4) 1.39(1) . . yes
C(3) C(31) 1.51(1) . . yes
C(4) C(5) 1.39(1) . . yes
C(4) H(1) 0.958 . . no
C(5) C(6) 1.41(1) . . yes
C(5) C(7) 1.53(1) . . yes
C(7) C(14) 1.50(1) . . yes
C(7) C(49) 1.55(1) . . yes
C(7) H(2) 0.957 . . no
C(8) H(3) 0.970 . . no
C(8) H(4) 0.979 . . no
C(9) C(10) 1.40(1) . . yes
C(9) C(14) 1.37(1) . . yes
C(10) C(11) 1.40(2) . . yes
C(10) C(37) 1.48(1) . . yes
C(11) C(12) 1.39(1) . . yes
C(12) C(13) 1.38(1) . . yes
C(12) C(15) 1.54(1) . . yes
C(13) C(14) 1.40(1) . . yes
C(13) H(5) 0.966 . . no
C(15) C(22) 1.53(2) . . yes
C(15) C(57) 1.53(2) . . yes
C(15) H(6) 0.993 . . no
C(16) H(7) 0.986 . . no
C(16) H(8) 0.979 . . no
C(17) C(18) 1.39(2) . . yes
C(17) C(22) 1.38(1) . . yes
C(18) C(19) 1.39(1) . . yes
C(18) C(41) 1.51(1) . . yes
C(19) C(20) 1.39(1) . . yes
C(20) C(21) 1.38(1) . . yes
C(20) C(23) 1.54(1) . . yes
C(21) C(22) 1.41(1) . . yes
C(21) H(9) 0.965 . . no
C(23) C(30) 1.51(1) . . yes
C(23) C(65) 1.54(1) . . yes
C(23) H(10) 0.974 . . no
C(24) H(11) 0.955 . . no
C(24) H(12) 0.953 . . no
C(25) C(26) 1.40(1) . . yes
C(25) C(30) 1.39(1) . . yes
C(26) C(27) 1.40(1) . . yes
C(26) C(45) 1.49(1) . . yes
C(27) C(28) 1.40(1) . . yes
C(28) C(29) 1.41(1) . . yes
C(28) C(31) 1.53(1) . . yes
C(29) C(30) 1.40(1) . . yes
C(29) H(13) 0.954 . . no
C(31) C(73) 1.54(1) . . yes
C(31) H(14) 0.993 . . no
C(32) H(15) 0.987 . . no
C(32) H(16) 0.967 . . no
C(33) C(34) 1.38(2) . . yes
C(33) C(36) 1.38(2) . . yes
C(34) H(17) 0.999 . . no
C(35) H(18) 1.022 . . no
C(36) H(19) 1.008 . . no
C(37) C(38) 1.36(1) . . yes
C(37) C(40) 1.38(1) . . yes
C(38) H(20) 0.990 . . no
C(39) H(21) 0.995 . . no
C(40) H(22) 1.003 . . no
C(41) C(42) 1.37(2) . . yes
C(41) C(44) 1.40(2) . . yes
C(42) H(23) 0.988 . . no
C(43) H(24) 0.995 . . no
C(44) H(25) 1.000 . . no
C(45) C(46) 1.37(2) . . yes
C(45) C(48) 1.34(2) . . yes
C(46) H(26) 1.012 . . no
C(47) H(27) 1.010 . . no
C(48) H(28) 0.980 . . no
C(49) C(50) 1.54(2) . . yes
C(49) H(29) 0.980 . . no
C(49) H(30) 0.969 . . no
C(50) C(51) 1.50(2) . . yes
C(50) H(31) 0.982 . . no
C(50) H(32) 0.972 . . no
C(51) C(52) 1.39(2) . . yes
C(51) C(56) 1.36(2) . . yes
C(52) C(53) 1.39(2) . . yes
C(52) H(33) 1.013 . . no
C(53) C(54) 1.40(2) . . yes
C(53) H(34) 0.993 . . no
C(54) C(55) 1.35(2) . . yes
C(54) H(35) 1.008 . . no
C(55) C(56) 1.41(2) . . yes
C(55) H(36) 1.006 . . no
C(56) H(37) 1.027 . . no
C(57) C(58) 1.53(2) . . yes
C(57) H(38) 0.947 . . no
C(57) H(39) 1.012 . . no
C(58) C(59) 1.51(2) . . yes
C(58) H(40) 0.932 . . no
C(58) H(41) 1.011 . . no
C(59) C(60) 1.39(2) . . yes
C(59) C(64) 1.43(2) . . yes
C(60) C(61) 1.39(2) . . yes
C(60) H(42) 0.957 . . no
C(61) C(62) 1.39(2) . . yes
C(61) H(43) 1.031 . . no
C(62) C(63) 1.39(2) . . yes
C(62) H(44) 0.982 . . no
C(63) C(64) 1.38(2) . . yes
C(63) H(45) 1.016 . . no
C(64) H(46) 1.047 . . no
C(65) C(66) 1.52(2) . . yes
C(65) H(47) 0.960 . . no
C(65) H(48) 0.986 . . no
C(66) C(67) 1.49(2) . . yes
C(66) H(49) 0.968 . . no
C(66) H(50) 0.945 . . no
C(67) C(68) 1.38(2) . . yes
C(67) C(72) 1.38(2) . . yes
C(68) C(69) 1.39(2) . . yes
C(68) H(51) 0.977 . . no
C(69) C(70) 1.37(2) . . yes
C(69) H(52) 0.990 . . no
C(70) C(71) 1.37(2) . . yes
C(70) H(53) 1.018 . . no
C(71) C(72) 1.39(2) . . yes
C(71) H(54) 0.991 . . no
C(72) H(55) 0.988 . . no
C(73) C(74) 1.52(1) . . yes
C(73) H(56) 0.965 . . no
C(73) H(57) 0.999 . . no
C(74) C(75) 1.53(2) . . yes
C(74) H(58) 0.963 . . no
C(74) H(59) 0.937 . . no
C(75) C(76) 1.38(2) . . yes
C(75) C(80) 1.41(2) . . yes
C(76) C(77) 1.36(2) . . yes
C(76) H(60) 0.984 . . no
C(77) C(78) 1.39(2) . . yes
C(77) H(61) 0.979 . . no
C(78) C(79) 1.36(2) . . yes
C(78) H(62) 0.988 . . no
C(79) C(80) 1.36(2) . . yes
C(79) H(63) 0.984 . . no
C(80) H(64) 0.987 . . no
C(81) C(82) 1.39(2) . . yes
C(81) C(84) 1.55(1) . . yes
C(82) C(83) 1.39(2) . . yes
C(82) H(65) 1.010 . . no
C(83) C(85) 1.53(1) . . yes
C(86) C(87) 1.43(2) . . yes
C(86) C(89) 1.54(1) . . yes
C(87) C(88) 1.40(2) . . yes
C(87) H(66) 1.061 . . no
C(88) C(90) 1.51(1) . . yes
C(91) C(92) 1.49(2) . . yes
C(93) C(94) 1.36(3) . . yes
C(95) C(96) 1.5124(2) . . yes
C(97) C(98) 1.6034(1) . . yes
C(99) C(100) 1.2735(2) . . yes
C(101) C(102) 1.5106(1) . . yes
